data_4003367
loop_
_publ_author_name
'Lermer, Claudia'
'Senocrate, Alessandro'
'Moudrakovski, Igor'
'Seewald, Tobias'
'Hatz, Anna-Katharina'
'Mayer, Peter'
'Pielnhofer, Florian'
'Jaser, Julian A.'
'Schmidt-Mende, Lukas'
'Maier, Joachim'
'Lotsch, Bettina V.'

_publ_section_title
;
 Completing the Picture of 2-(Aminomethylpyridinium) Lead Hybrid
 Perovskites: Insights into Structure, Conductivity Behavior, and Optical
 Properties
;
_journal_issue 18
_journal_name_full 'Chemistry of Materials'
_journal_page_first 6289
_journal_paper_doi 10.1021/acs.chemmater.8b01840
_journal_volume 30
_journal_year 2018
_chemical_formula_moiety 'Cl16 Pb4, 4(C6 H10 N2)'
_chemical_formula_sum 'C24 H40 Cl16 N8 Pb4'
_chemical_formula_weight 1836.60
_chemical_name_common CLE13
_space_group_crystal_system orthorhombic
_space_group_IT_number 33
_space_group_name_Hall 'P 2c -2n'
_space_group_name_H-M_alt 'P n a 21'
_atom_sites_solution_hydrogens geom
_audit_block_code Pb4Cl16_4C6H10N2_tv308_lotsch
_audit_creation_method SHELXL-2014
_audit_update_record 03-Sep-15
_cell_angle_alpha 90
_cell_angle_beta 90
_cell_angle_gamma 90
_cell_formula_units_Z 4
_cell_length_a 18.1050(8)
_cell_length_b 15.7555(6)
_cell_length_c 16.6214(6)
_cell_measurement_reflns_used 9967
_cell_measurement_temperature 100(2)
_cell_measurement_theta_max 26.3941
_cell_measurement_theta_min 3.0748
_cell_volume 4741.3(3)
_computing_cell_refinement 'APEX2 v2012.4-3 (Bruker AXS)'
_computing_data_collection 'Bruker Instrument Service v3.0.21'
_computing_data_reduction 'SAINT V8.18C (Bruker AXS Inc., 2011)'
_computing_structure_refinement
;
Sheldrick, G. M. (2008).
<i>Acta Cryst.</i> A<b>64</b>, 112--122.
;
_computing_structure_solution
;
Sheldrick, G. M. (2008).
<i>Acta Cryst.</i> A<b>64</b>, 112--122.
;
_diffrn_ambient_temperature 100(2)
_diffrn_detector_area_resol_mean 10.4167
_diffrn_measured_fraction_theta_full 0.998
_diffrn_measured_fraction_theta_max 0.996
_diffrn_measurement_device 'fixed-chi three-circle diffractometer'
_diffrn_measurement_device_type 'Bruker D8Venture'
_diffrn_measurement_method 'mix of phi and omega scans'
_diffrn_radiation_collimation 'focusing mirrors'
_diffrn_radiation_monochromator 'focusing mirrors'
_diffrn_radiation_type MoK\a
_diffrn_radiation_wavelength 0.71073
_diffrn_reflns_av_R_equivalents 0.0322
_diffrn_reflns_av_unetI/netI 0.0279
_diffrn_reflns_Laue_measured_fraction_full 0.998
_diffrn_reflns_Laue_measured_fraction_max 0.996
_diffrn_reflns_limit_h_max 18
_diffrn_reflns_limit_h_min -22
_diffrn_reflns_limit_k_max 19
_diffrn_reflns_limit_k_min -19
_diffrn_reflns_limit_l_max 20
_diffrn_reflns_limit_l_min -20
_diffrn_reflns_number 45933
_diffrn_reflns_point_group_measured_fraction_full 0.998
_diffrn_reflns_point_group_measured_fraction_max 0.997
_diffrn_reflns_theta_full 25.242
_diffrn_reflns_theta_max 26.41
_diffrn_reflns_theta_min 2.991
_diffrn_source 'rotating anode (TXS)'
_diffrn_source_current 50
_diffrn_source_power 2.5
_diffrn_source_type 'Bruker TXS'
_diffrn_source_voltage 50
_exptl_absorpt_coefficient_mu 15.093
_exptl_absorpt_correction_T_max 0.5624
_exptl_absorpt_correction_T_min 0.3422
_exptl_absorpt_correction_type multi-scan
_exptl_absorpt_process_details 'SADABS V2014/4 (Bruker AXS Inc.)'
_exptl_crystal_colour yellow
_exptl_crystal_density_diffrn 2.573
_exptl_crystal_density_method 'not measured'
_exptl_crystal_description block
_exptl_crystal_F_000 3360
_exptl_crystal_size_max 0.100
_exptl_crystal_size_mid 0.080
_exptl_crystal_size_min 0.050
_refine_diff_density_max 2.076
_refine_diff_density_min -0.712
_refine_diff_density_rms 0.138
_refine_ls_abs_structure_details
;
 Refined as an inversion twin.
;
_refine_ls_abs_structure_Flack 0.534(4)
_refine_ls_extinction_method none
_refine_ls_goodness_of_fit_ref 1.022
_refine_ls_hydrogen_treatment constr
_refine_ls_matrix_type full
_refine_ls_number_parameters 474
_refine_ls_number_reflns 9700
_refine_ls_number_restraints 1
_refine_ls_restrained_S_all 1.022
_refine_ls_R_factor_all 0.0240
_refine_ls_R_factor_gt 0.0196
_refine_ls_shift/su_max 0.001
_refine_ls_shift/su_mean 0.000
_refine_ls_structure_factor_coef Fsqd
_refine_ls_weighting_details 'w=1/[\s^2^(Fo^2^)+(0.0145P)^2^] where P=(Fo^2^+2Fc^2^)/3'
_refine_ls_weighting_scheme calc
_refine_ls_wR_factor_gt 0.0390
_refine_ls_wR_factor_ref 0.0402
_reflns_Friedel_coverage 0.931
_reflns_Friedel_fraction_full 0.999
_reflns_Friedel_fraction_max 0.997
_reflns_number_gt 8927
_reflns_number_total 9700
_reflns_threshold_expression 'I > 2\s(I)'
_cod_data_source_file cm8b01840_si_002.cif
_cod_data_source_block tv308
_cod_database_code 4003367
_shelx_space_group_comment
;
The symmetry employed for this shelxl refinement is uniquely defined
by the following loop, which should always be used as a source of
symmetry information in preference to the above space-group names.
They are only intended as comments.
;
_shelxl_version_number 2014-3

loop_
_space_group_symop_operation_xyz
'x, y, z'
'-x, -y, z+1/2'
'-x+1/2, y+1/2, z+1/2'
'x+1/2, -y+1/2, z'

loop_
_atom_site_label
_atom_site_type_symbol
_atom_site_fract_x
_atom_site_fract_y
_atom_site_fract_z
_atom_site_U_iso_or_equiv
_atom_site_adp_type
_atom_site_occupancy
_atom_site_site_symmetry_order
_atom_site_calc_flag
_atom_site_refinement_flags_posn
_atom_site_refinement_flags_adp
C1 C 0.5812(4) 0.1023(4) 0.4559(4) 0.0139(15) Uani 1 1 d . .
H1A H 0.5825 0.1324 0.5082 0.017 Uiso 1 1 calc R U
H1B H 0.5705 0.1445 0.4134 0.017 Uiso 1 1 calc R U
C2 C 0.5207(4) 0.0369(4) 0.4574(4) 0.0108(14) Uani 1 1 d . .
C3 C 0.4841(4) 0.0069(5) 0.3904(5) 0.0119(18) Uani 1 1 d . .
H3 H 0.4971 0.0271 0.3384 0.014 Uiso 1 1 calc R U
C4 C 0.4287(5) -0.0526(5) 0.3989(5) 0.0127(17) Uani 1 1 d . .
H4 H 0.4054 -0.0752 0.3524 0.015 Uiso 1 1 calc R U
C5 C 0.4063(5) -0.0799(4) 0.4753(5) 0.0143(18) Uani 1 1 d . .
H5 H 0.3673 -0.1196 0.4820 0.017 Uiso 1 1 calc R U
C6 C 0.4439(5) -0.0464(5) 0.5403(4) 0.0179(19) Uani 1 1 d . .
H6 H 0.4301 -0.0627 0.5932 0.021 Uiso 1 1 calc R U
C7 C 0.5923(4) 0.3503(4) 0.2151(5) 0.0165(16) Uani 1 1 d . .
H7A H 0.5942 0.3786 0.1620 0.020 Uiso 1 1 calc R U
H7B H 0.5816 0.3942 0.2561 0.020 Uiso 1 1 calc R U
C8 C 0.5304(4) 0.2857(4) 0.2149(5) 0.0108(14) Uani 1 1 d . .
C9 C 0.4941(5) 0.2606(5) 0.2824(4) 0.0124(18) Uani 1 1 d . .
H9 H 0.5081 0.2817 0.3337 0.015 Uiso 1 1 calc R U
C10 C 0.4354(5) 0.2027(5) 0.2749(4) 0.0160(19) Uani 1 1 d . .
H10 H 0.4096 0.1842 0.3215 0.019 Uiso 1 1 calc R U
C11 C 0.4151(5) 0.1727(4) 0.2009(6) 0.0171(18) Uani 1 1 d . .
H11 H 0.3753 0.1337 0.1960 0.021 Uiso 1 1 calc R U
C12 C 0.4527(4) 0.1996(5) 0.1335(4) 0.0134(17) Uani 1 1 d . .
H12 H 0.4389 0.1802 0.0815 0.016 Uiso 1 1 calc R U
C13 C 0.3941(4) 0.2183(4) 0.7179(4) 0.0140(14) Uani 1 1 d . .
H13A H 0.3621 0.2520 0.7541 0.017 Uiso 1 1 calc R U
H13B H 0.3727 0.2199 0.6631 0.017 Uiso 1 1 calc R U
C14 C 0.4711(4) 0.2553(4) 0.7168(4) 0.0092(13) Uani 1 1 d . .
C15 C 0.5123(4) 0.2722(4) 0.7846(4) 0.0122(17) Uani 1 1 d . .
H15 H 0.4928 0.2605 0.8366 0.015 Uiso 1 1 calc R U
C16 C 0.5833(5) 0.3067(5) 0.7763(4) 0.0137(17) Uani 1 1 d . .
H16 H 0.6118 0.3184 0.8230 0.016 Uiso 1 1 calc R U
C17 C 0.6123(5) 0.3239(4) 0.7012(6) 0.0204(19) Uani 1 1 d . .
H17 H 0.6605 0.3467 0.6951 0.025 Uiso 1 1 calc R U
C18 C 0.5677(5) 0.3064(5) 0.6344(4) 0.0146(18) Uani 1 1 d . .
H18 H 0.5853 0.3181 0.5817 0.018 Uiso 1 1 calc R U
C19 C 0.5879(5) 0.5880(4) 0.4296(5) 0.0196(18) Uani 1 1 d . .
H19A H 0.5963 0.6072 0.3737 0.024 Uiso 1 1 calc R U
H19B H 0.5770 0.6386 0.4628 0.024 Uiso 1 1 calc R U
C20 C 0.5230(4) 0.5296(4) 0.4314(4) 0.0121(16) Uani 1 1 d . .
C21 C 0.4855(4) 0.5025(4) 0.3636(4) 0.0155(17) Uani 1 1 d . .
H21 H 0.5014 0.5197 0.3116 0.019 Uiso 1 1 calc R U
C22 C 0.4249(5) 0.4502(5) 0.3718(4) 0.0175(17) Uani 1 1 d . .
H22 H 0.4007 0.4291 0.3252 0.021 Uiso 1 1 calc R U
C23 C 0.3987(5) 0.4279(4) 0.4480(5) 0.019(2) Uani 1 1 d . .
H23 H 0.3555 0.3943 0.4539 0.023 Uiso 1 1 calc R U
C24 C 0.4365(5) 0.4555(5) 0.5133(5) 0.0180(19) Uani 1 1 d . .
H24 H 0.4204 0.4404 0.5658 0.022 Uiso 1 1 calc R U
Cl1 Cl 0.39669(11) 0.16455(11) -0.06640(11) 0.0152(4) Uani 1 1 d . .
Cl2 Cl 0.08658(11) 0.18679(11) -0.01161(10) 0.0172(4) Uani 1 1 d . .
Cl3 Cl 0.26854(14) 0.04818(14) 0.08658(12) 0.0180(5) Uani 1 1 d . .
Cl4 Cl 0.24193(13) 0.31994(12) -0.14155(13) 0.0140(5) Uani 1 1 d . .
Cl5 Cl 0.24727(15) 0.30187(14) 0.09220(13) 0.0227(5) Uani 1 1 d . .
Cl6 Cl 0.11534(10) 0.41532(11) 0.24519(11) 0.0129(4) Uani 1 1 d . .
Cl7 Cl 0.41532(11) 0.44268(11) 0.15037(11) 0.0213(4) Uani 1 1 d . .
Cl8 Cl 0.22524(13) 0.55585(13) 0.10187(12) 0.0184(5) Uani 1 1 d . .
Cl9 Cl 0.26112(11) 0.56257(13) 0.33096(14) 0.0122(4) Uani 1 1 d . .
Cl10 Cl 0.26867(12) 0.30392(14) 0.34591(13) 0.0122(4) Uani 1 1 d . .
Cl11 Cl 0.12325(10) 0.15280(11) 0.43054(10) 0.0139(4) Uani 1 1 d . .
Cl12 Cl 0.42805(10) 0.21248(10) 0.48932(10) 0.0151(4) Uani 1 1 d . .
Cl13 Cl 0.27806(11) 0.05691(14) 0.31681(12) 0.0128(4) Uani 1 1 d . .
Cl14 Cl 0.23822(13) 0.30431(13) 0.56731(12) 0.0168(5) Uani 1 1 d . .
Cl15 Cl 0.37650(9) 0.43291(9) 0.71505(11) 0.0138(3) Uani 1 1 d . .
Cl16 Cl 0.05955(10) 0.42967(10) 0.68931(10) 0.0137(4) Uani 1 1 d . .
N1 N 0.6554(3) 0.0623(3) 0.4402(3) 0.0126(12) Uani 1 1 d . .
H1C H 0.6675 0.0275 0.4819 0.019 Uiso 1 1 calc R U
H1D H 0.6902 0.1037 0.4353 0.019 Uiso 1 1 calc R U
H1E H 0.6534 0.0316 0.3939 0.019 Uiso 1 1 calc R U
N2 N 0.4985(4) 0.0078(4) 0.5298(4) 0.0113(15) Uani 1 1 d . .
H2 H 0.5219 0.0262 0.5728 0.014 Uiso 1 1 calc R U
N3 N 0.6651(3) 0.3114(3) 0.2325(3) 0.0172(15) Uani 1 1 d . .
H3A H 0.6615 0.2780 0.2770 0.026 Uiso 1 1 calc R U
H3B H 0.6990 0.3531 0.2414 0.026 Uiso 1 1 calc R U
H3C H 0.6796 0.2794 0.1898 0.026 Uiso 1 1 calc R U
N4 N 0.5102(4) 0.2546(4) 0.1427(4) 0.0128(15) Uani 1 1 d . .
H4A H 0.5350 0.2705 0.0998 0.015 Uiso 1 1 calc R U
N5 N 0.3986(3) 0.1278(3) 0.7471(3) 0.0151(13) Uani 1 1 d . .
H5A H 0.4394 0.1025 0.7259 0.023 Uiso 1 1 calc R U
H5B H 0.3575 0.0991 0.7314 0.023 Uiso 1 1 calc R U
H5C H 0.4018 0.1273 0.8018 0.023 Uiso 1 1 calc R U
N6 N 0.5003(4) 0.2733(4) 0.6447(4) 0.0142(15) Uani 1 1 d . .
H6A H 0.4736 0.2626 0.6016 0.017 Uiso 1 1 calc R U
N7 N 0.6561(3) 0.5467(3) 0.4602(4) 0.0209(13) Uani 1 1 d . .
H7C H 0.6568 0.5495 0.5149 0.031 Uiso 1 1 calc R U
H7D H 0.6964 0.5740 0.4401 0.031 Uiso 1 1 calc R U
H7E H 0.6569 0.4914 0.4445 0.031 Uiso 1 1 calc R U
N8 N 0.4970(4) 0.5043(4) 0.5038(4) 0.0136(14) Uani 1 1 d . .
H8 H 0.5210 0.5207 0.5471 0.016 Uiso 1 1 calc R U
Pb1 Pb 0.24335(2) 0.17982(2) -0.03616(2) 0.00717(6) Uani 1 1 d . .
Pb2 Pb 0.26310(2) 0.43009(2) 0.21057(2) 0.00760(7) Uani 1 1 d . .
Pb3 Pb 0.27542(2) 0.17751(2) 0.46456(2) 0.00725(7) Uani 1 1 d . .
Pb4 Pb 0.22886(2) 0.42327(2) 0.70767(2) 0.00754(7) Uani 1 1 d . .

loop_
_atom_site_aniso_label
_atom_site_aniso_U_11
_atom_site_aniso_U_22
_atom_site_aniso_U_33
_atom_site_aniso_U_23
_atom_site_aniso_U_13
_atom_site_aniso_U_12
C1 0.008(4) 0.016(3) 0.017(4) -0.006(3) -0.001(3) -0.001(3)
C2 0.010(4) 0.011(3) 0.012(3) 0.004(3) 0.006(3) 0.003(3)
C3 0.008(4) 0.021(4) 0.007(4) 0.000(3) 0.000(3) 0.007(3)
C4 0.011(4) 0.014(4) 0.014(4) 0.000(3) -0.005(3) 0.000(3)
C5 0.012(4) 0.015(4) 0.017(4) 0.001(3) 0.006(3) -0.002(3)
C6 0.023(5) 0.018(4) 0.013(4) 0.003(3) 0.005(3) 0.002(4)
C7 0.011(4) 0.012(3) 0.026(4) -0.002(3) 0.000(4) -0.001(3)
C8 0.011(4) 0.010(3) 0.012(3) 0.003(3) -0.004(3) 0.002(3)
C9 0.017(5) 0.011(4) 0.009(4) -0.005(3) -0.001(3) 0.003(3)
C10 0.021(5) 0.017(4) 0.010(4) 0.004(3) 0.003(3) 0.004(4)
C11 0.011(4) 0.016(4) 0.025(5) -0.002(3) -0.002(4) -0.005(3)
C12 0.014(4) 0.013(4) 0.013(4) -0.004(3) -0.001(3) 0.001(3)
C13 0.015(4) 0.011(3) 0.016(3) 0.002(3) -0.005(3) 0.002(3)
C14 0.009(3) 0.009(3) 0.010(3) 0.002(3) 0.002(3) 0.002(3)
C15 0.013(4) 0.014(4) 0.009(4) 0.001(3) -0.001(3) 0.005(3)
C16 0.014(4) 0.012(4) 0.015(4) -0.002(3) -0.003(3) 0.003(3)
C17 0.022(5) 0.015(4) 0.025(5) 0.001(3) 0.000(4) -0.003(3)
C18 0.020(5) 0.012(4) 0.012(4) -0.001(3) 0.001(3) -0.001(3)
C19 0.018(5) 0.012(3) 0.028(4) 0.002(3) 0.001(3) -0.002(3)
C20 0.012(4) 0.006(3) 0.018(4) 0.004(3) 0.005(3) 0.004(3)
C21 0.017(4) 0.017(4) 0.013(4) 0.000(3) 0.002(3) 0.006(3)
C22 0.019(4) 0.016(4) 0.018(4) -0.003(3) -0.002(3) 0.000(3)
C23 0.009(4) 0.014(4) 0.033(6) -0.007(3) 0.005(4) -0.005(3)
C24 0.021(5) 0.012(4) 0.021(4) 0.008(3) 0.004(3) 0.005(3)
Cl1 0.0087(9) 0.0238(9) 0.0131(8) 0.0008(7) -0.0004(7) 0.0010(7)
Cl2 0.0126(10) 0.0205(9) 0.0184(9) -0.0040(7) 0.0052(7) -0.0033(7)
Cl3 0.0293(14) 0.0136(9) 0.0113(9) 0.0045(7) -0.0011(8) -0.0013(9)
Cl4 0.0150(11) 0.0130(9) 0.0140(10) 0.0068(7) -0.0001(8) 0.0009(8)
Cl5 0.0366(14) 0.0153(9) 0.0164(10) -0.0070(8) -0.0054(9) -0.0015(9)
Cl6 0.0083(9) 0.0181(8) 0.0122(8) 0.0010(7) 0.0007(7) -0.0023(7)
Cl7 0.0126(10) 0.0261(9) 0.0252(10) 0.0065(8) 0.0079(8) 0.0021(8)
Cl8 0.0242(14) 0.0149(9) 0.0163(10) 0.0076(7) -0.0045(8) -0.0003(9)
Cl9 0.0119(10) 0.0126(8) 0.0122(9) -0.0046(7) 0.0018(8) -0.0008(8)
Cl10 0.0162(12) 0.0101(8) 0.0103(9) 0.0037(7) -0.0028(7) 0.0004(8)
Cl11 0.0101(9) 0.0182(8) 0.0133(8) -0.0007(7) -0.0002(7) -0.0010(7)
Cl12 0.0121(9) 0.0196(8) 0.0137(8) -0.0021(7) -0.0023(7) 0.0000(7)
Cl13 0.0136(10) 0.0111(8) 0.0137(10) -0.0041(7) -0.0007(7) 0.0017(8)
Cl14 0.0233(13) 0.0141(9) 0.0130(10) -0.0053(7) 0.0004(8) 0.0014(9)
Cl15 0.0079(8) 0.0139(8) 0.0196(9) 0.0016(7) -0.0006(8) -0.0007(6)
Cl16 0.0103(9) 0.0188(9) 0.0119(8) 0.0021(6) -0.0031(7) -0.0009(7)
N1 0.009(3) 0.017(3) 0.012(3) 0.001(2) -0.001(2) 0.000(2)
N2 0.013(3) 0.014(3) 0.007(3) -0.006(2) -0.003(2) 0.000(3)
N3 0.009(3) 0.016(3) 0.027(4) 0.002(2) 0.002(3) 0.000(3)
N4 0.014(4) 0.013(3) 0.011(3) 0.002(2) 0.001(3) 0.003(3)
N5 0.010(3) 0.014(3) 0.022(3) -0.003(2) 0.004(3) -0.002(2)
N6 0.014(4) 0.017(3) 0.012(3) 0.002(2) 0.001(3) 0.002(3)
N7 0.011(3) 0.019(3) 0.032(3) 0.003(3) -0.005(3) -0.004(3)
N8 0.014(4) 0.011(3) 0.016(3) -0.004(2) -0.005(3) 0.000(3)
Pb1 0.00957(13) 0.00643(12) 0.00552(13) -0.00045(11) -0.00044(15) 0.00054(11)
Pb2 0.01098(15) 0.00632(11) 0.00549(14) -0.00027(12) -0.00006(14) 0.00046(11)
Pb3 0.00888(13) 0.00659(12) 0.00628(13) -0.00004(11) -0.00039(16) -0.00009(9)
Pb4 0.00925(14) 0.00694(12) 0.00643(14) 0.00008(12) 0.00027(14) 0.00018(10)

loop_
_atom_type_symbol
_atom_type_description
_atom_type_scat_dispersion_real
_atom_type_scat_dispersion_imag
_atom_type_scat_source
C C 0.0033 0.0016 'International Tables Vol C Tables 4.2.6.8 and 6.1.1.4'
H H 0.0000 0.0000 'International Tables Vol C Tables 4.2.6.8 and 6.1.1.4'
Cl Cl 0.1484 0.1585 'International Tables Vol C Tables 4.2.6.8 and 6.1.1.4'
N N 0.0061 0.0033 'International Tables Vol C Tables 4.2.6.8 and 6.1.1.4'
Pb Pb -3.3944 10.1111 'International Tables Vol C Tables 4.2.6.8 and 6.1.1.4'

loop_
_geom_angle_atom_site_label_1
_geom_angle_atom_site_label_2
_geom_angle_atom_site_label_3
_geom_angle
_geom_angle_site_symmetry_1
_geom_angle_site_symmetry_3
C2 C1 N1 111.5(5) . .
C2 C1 H1A 109.3 . .
N1 C1 H1A 109.3 . .
C2 C1 H1B 109.3 . .
N1 C1 H1B 109.3 . .
H1A C1 H1B 108.0 . .
N2 C2 C3 117.4(6) . .
N2 C2 C1 117.7(6) . .
C3 C2 C1 124.8(6) . .
C2 C3 C4 119.9(7) . .
C2 C3 H3 120.0 . .
C4 C3 H3 120.0 . .
C3 C4 C5 120.8(7) . .
C3 C4 H4 119.6 . .
C5 C4 H4 119.6 . .
C6 C5 C4 116.7(7) . .
C6 C5 H5 121.6 . .
C4 C5 H5 121.6 . .
N2 C6 C5 120.9(7) . .
N2 C6 H6 119.5 . .
C5 C6 H6 119.5 . .
N3 C7 C8 112.4(5) . .
N3 C7 H7A 109.1 . .
C8 C7 H7A 109.1 . .
N3 C7 H7B 109.1 . .
C8 C7 H7B 109.1 . .
H7A C7 H7B 107.9 . .
N4 C8 C9 119.9(6) . .
N4 C8 C7 116.6(6) . .
C9 C8 C7 123.5(7) . .
C8 C9 C10 118.8(7) . .
C8 C9 H9 120.6 . .
C10 C9 H9 120.6 . .
C11 C10 C9 120.4(7) . .
C11 C10 H10 119.8 . .
C9 C10 H10 119.8 . .
C10 C11 C12 119.5(7) . .
C10 C11 H11 120.2 . .
C12 C11 H11 120.2 . .
N4 C12 C11 118.7(7) . .
N4 C12 H12 120.6 . .
C11 C12 H12 120.6 . .
N5 C13 C14 108.6(5) . .
N5 C13 H13A 110.0 . .
C14 C13 H13A 110.0 . .
N5 C13 H13B 110.0 . .
C14 C13 H13B 110.0 . .
H13A C13 H13B 108.4 . .
N6 C14 C15 118.6(6) . .
N6 C14 C13 117.1(6) . .
C15 C14 C13 124.4(6) . .
C14 C15 C16 119.4(7) . .
C14 C15 H15 120.3 . .
C16 C15 H15 120.3 . .
C17 C16 C15 120.9(8) . .
C17 C16 H16 119.6 . .
C15 C16 H16 119.6 . .
C16 C17 C18 117.3(8) . .
C16 C17 H17 121.3 . .
C18 C17 H17 121.3 . .
N6 C18 C17 120.1(7) . .
N6 C18 H18 120.0 . .
C17 C18 H18 120.0 . .
N7 C19 C20 112.2(6) . .
N7 C19 H19A 109.2 . .
C20 C19 H19A 109.2 . .
N7 C19 H19B 109.2 . .
C20 C19 H19B 109.2 . .
H19A C19 H19B 107.9 . .
N8 C20 C21 117.6(7) . .
N8 C20 C19 118.3(6) . .
C21 C20 C19 124.1(6) . .
C22 C21 C20 119.6(7) . .
C22 C21 H21 120.2 . .
C20 C21 H21 120.2 . .
C21 C22 C23 120.7(7) . .
C21 C22 H22 119.7 . .
C23 C22 H22 119.7 . .
C24 C23 C22 118.3(7) . .
C24 C23 H23 120.9 . .
C22 C23 H23 120.9 . .
N8 C24 C23 120.0(7) . .
N8 C24 H24 120.0 . .
C23 C24 H24 120.0 . .
Pb4 Cl3 Pb1 171.97(10) 3_544 .
Pb1 Cl4 Pb4 161.03(8) . 1_554
Pb2 Cl5 Pb1 174.25(10) . .
Pb2 Cl8 Pb3 164.01(9) . 3_554
Pb1 Cl9 Pb2 173.64(9) 3 .
Pb3 Cl10 Pb2 176.15(9) . .
Pb3 Cl14 Pb4 164.66(8) . .
C1 N1 H1C 109.5 . .
C1 N1 H1D 109.5 . .
H1C N1 H1D 109.5 . .
C1 N1 H1E 109.5 . .
H1C N1 H1E 109.5 . .
H1D N1 H1E 109.5 . .
C6 N2 C2 124.1(7) . .
C6 N2 H2 117.9 . .
C2 N2 H2 117.9 . .
C7 N3 H3A 109.5 . .
C7 N3 H3B 109.5 . .
H3A N3 H3B 109.5 . .
C7 N3 H3C 109.5 . .
H3A N3 H3C 109.5 . .
H3B N3 H3C 109.5 . .
C8 N4 C12 122.7(6) . .
C8 N4 H4A 118.7 . .
C12 N4 H4A 118.7 . .
C13 N5 H5A 109.5 . .
C13 N5 H5B 109.5 . .
H5A N5 H5B 109.5 . .
C13 N5 H5C 109.5 . .
H5A N5 H5C 109.5 . .
H5B N5 H5C 109.5 . .
C18 N6 C14 123.8(7) . .
C18 N6 H6A 118.1 . .
C14 N6 H6A 118.1 . .
C19 N7 H7C 109.5 . .
C19 N7 H7D 109.5 . .
H7C N7 H7D 109.5 . .
C19 N7 H7E 109.5 . .
H7C N7 H7E 109.5 . .
H7D N7 H7E 109.5 . .
C24 N8 C20 123.7(6) . .
C24 N8 H8 118.1 . .
C20 N8 H8 118.1 . .
Cl4 Pb1 Cl1 88.00(6) . .
Cl4 Pb1 Cl2 92.83(6) . .
Cl1 Pb1 Cl2 176.61(5) . .
Cl4 Pb1 Cl5 86.42(6) . .
Cl1 Pb1 Cl5 99.47(7) . .
Cl2 Pb1 Cl5 83.87(6) . .
Cl4 Pb1 Cl9 91.46(6) . 3_544
Cl1 Pb1 Cl9 80.62(5) . 3_544
Cl2 Pb1 Cl9 96.07(5) . 3_544
Cl5 Pb1 Cl9 177.87(7) . 3_544
Cl4 Pb1 Cl3 169.65(7) . .
Cl1 Pb1 Cl3 84.91(6) . .
Cl2 Pb1 Cl3 94.68(6) . .
Cl5 Pb1 Cl3 87.31(7) . .
Cl9 Pb1 Cl3 94.81(5) 3_544 .
Cl6 Pb2 Cl8 87.49(6) . .
Cl6 Pb2 Cl5 89.23(7) . .
Cl8 Pb2 Cl5 91.84(8) . .
Cl6 Pb2 Cl9 84.50(6) . .
Cl8 Pb2 Cl9 86.09(5) . .
Cl5 Pb2 Cl9 173.47(8) . .
Cl6 Pb2 Cl7 172.14(6) . .
Cl8 Pb2 Cl7 87.80(6) . .
Cl5 Pb2 Cl7 84.64(7) . .
Cl9 Pb2 Cl7 101.45(5) . .
Cl6 Pb2 Cl10 79.62(6) . .
Cl8 Pb2 Cl10 166.17(6) . .
Cl5 Pb2 Cl10 92.96(5) . .
Cl9 Pb2 Cl10 87.70(8) . .
Cl7 Pb2 Cl10 105.56(6) . .
Cl14 Pb3 Cl10 84.78(5) . .
Cl14 Pb3 Cl11 89.17(6) . .
Cl10 Pb3 Cl11 85.13(6) . .
Cl14 Pb3 Cl12 90.43(6) . .
Cl10 Pb3 Cl12 90.37(6) . .
Cl11 Pb3 Cl12 175.50(5) . .
Cl14 Pb3 Cl8 89.46(7) . 3_545
Cl10 Pb3 Cl8 174.08(7) . 3_545
Cl11 Pb3 Cl8 93.46(6) . 3_545
Cl12 Pb3 Cl8 91.01(6) . 3_545
Cl15 Pb4 Cl13 88.41(6) . 3
Cl15 Pb4 Cl3 88.65(6) . 3
Cl13 Pb4 Cl3 86.44(5) 3 3
Cl15 Pb4 Cl14 90.84(6) . .
Cl13 Pb4 Cl14 169.52(7) 3 .
Cl3 Pb4 Cl14 83.09(7) 3 .
Cl15 Pb4 Cl4 85.06(6) . 1_556
Cl13 Pb4 Cl4 82.50(7) 3 1_556
Cl3 Pb4 Cl4 167.40(6) 3 1_556
Cl14 Pb4 Cl4 107.86(5) . 1_556
Cl15 Pb4 Cl16 174.03(5) . .
Cl13 Pb4 Cl16 89.71(5) 3 .
Cl3 Pb4 Cl16 85.58(6) 3 .
Cl14 Pb4 Cl16 89.98(5) . .
Cl4 Pb4 Cl16 100.31(5) 1_556 .

loop_
_geom_bond_atom_site_label_1
_geom_bond_atom_site_label_2
_geom_bond_distance
_geom_bond_site_symmetry_2
C1 C2 1.503(9) .
C1 N1 1.507(9) .
C1 H1A 0.9900 .
C1 H1B 0.9900 .
C2 N2 1.349(9) .
C2 C3 1.380(10) .
C3 C4 1.381(11) .
C3 H3 0.9500 .
C4 C5 1.400(11) .
C4 H4 0.9500 .
C5 C6 1.381(11) .
C5 H5 0.9500 .
C6 N2 1.319(10) .
C6 H6 0.9500 .
C7 N3 1.483(9) .
C7 C8 1.514(9) .
C7 H7A 0.9900 .
C7 H7B 0.9900 .
C8 N4 1.346(9) .
C8 C9 1.359(10) .
C9 C10 1.406(11) .
C9 H9 0.9500 .
C10 C11 1.367(11) .
C10 H10 0.9500 .
C11 C12 1.379(11) .
C11 H11 0.9500 .
C12 N4 1.362(10) .
C12 H12 0.9500 .
C13 N5 1.509(7) .
C13 C14 1.511(9) .
C13 H13A 0.9900 .
C13 H13B 0.9900 .
C14 N6 1.340(9) .
C14 C15 1.377(10) .
C15 C16 1.402(11) .
C15 H15 0.9500 .
C16 C17 1.382(11) .
C16 H16 0.9500 .
C17 C18 1.400(12) .
C17 H17 0.9500 .
C18 N6 1.339(10) .
C18 H18 0.9500 .
C19 N7 1.484(10) .
C19 C20 1.493(10) .
C19 H19A 0.9900 .
C19 H19B 0.9900 .
C20 N8 1.351(8) .
C20 C21 1.384(10) .
C21 C22 1.379(10) .
C21 H21 0.9500 .
C22 C23 1.397(10) .
C22 H22 0.9500 .
C23 C24 1.354(10) .
C23 H23 0.9500 .
C24 N8 1.348(10) .
C24 H24 0.9500 .
Cl1 Pb1 2.832(2) .
Cl2 Pb1 2.8697(19) .
Cl3 Pb4 2.815(2) 3_544
Cl3 Pb1 2.945(2) .
Cl4 Pb1 2.818(2) .
Cl4 Pb4 2.998(2) 1_554
Cl5 Pb2 2.834(2) .
Cl5 Pb1 2.873(2) .
Cl6 Pb2 2.7462(19) .
Cl7 Pb2 2.9387(19) .
Cl8 Pb2 2.768(2) .
Cl8 Pb3 2.980(2) 3_554
Cl9 Pb1 2.881(2) 3
Cl9 Pb2 2.892(2) .
Cl10 Pb3 2.806(2) .
Cl10 Pb2 3.004(2) .
Cl11 Pb3 2.8392(18) .
Cl12 Pb3 2.8476(18) .
Cl13 Pb4 2.782(2) 3_544
Cl14 Pb3 2.713(2) .
Cl14 Pb4 2.997(2) .
Cl15 Pb4 2.6801(17) .
Cl16 Pb4 3.0823(18) .
N1 H1C 0.9100 .
N1 H1D 0.9100 .
N1 H1E 0.9100 .
N2 H2 0.8800 .
N3 H3A 0.9100 .
N3 H3B 0.9100 .
N3 H3C 0.9100 .
N4 H4A 0.8800 .
N5 H5A 0.9100 .
N5 H5B 0.9100 .
N5 H5C 0.9100 .
N6 H6A 0.8800 .
N7 H7C 0.9100 .
N7 H7D 0.9100 .
N7 H7E 0.9100 .
N8 H8 0.8800 .
Pb1 Cl9 2.881(2) 3_544
Pb3 Cl8 2.980(2) 3_545
Pb4 Cl13 2.782(2) 3
Pb4 Cl3 2.815(2) 3
Pb4 Cl4 2.998(2) 1_556

loop_
_geom_hbond_atom_site_label_D
_geom_hbond_atom_site_label_H
_geom_hbond_atom_site_label_A
_geom_hbond_distance_DH
_geom_hbond_distance_HA
_geom_hbond_distance_DA
_geom_hbond_angle_DHA
_geom_hbond_site_symmetry_A
N1 H1C Cl3 0.91 2.41 3.294(6) 164.7 2_655
N1 H1D Cl10 0.91 2.52 3.332(6) 148.9 4
N1 H1D Cl14 0.91 2.77 3.336(6) 121.5 4
N1 H1E Cl6 0.91 2.70 3.340(5) 128.3 4
N1 H1E Cl9 0.91 2.66 3.291(6) 126.8 4
N2 H2 Cl16 0.88 2.17 3.036(6) 169.3 4
N3 H3A Cl10 0.91 2.60 3.220(6) 126.3 4
N3 H3A Cl11 0.91 2.86 3.425(6) 121.4 4
N3 H3B Cl13 0.91 2.37 3.232(6) 157.4 4
N3 H3C Cl5 0.91 2.40 3.292(6) 165.8 4
N4 H4A Cl2 0.88 2.18 3.057(7) 174.5 4
N5 H5A Cl16 0.91 2.32 3.199(6) 163.6 4
N5 H5B Cl8 0.91 2.71 3.485(6) 143.7 3_545
N5 H5B Cl9 0.91 2.77 3.371(6) 124.5 3_545
N5 H5C Cl1 0.91 2.27 3.153(6) 163.4 1_556
N6 H6A Cl12 0.88 2.19 3.049(7) 165.9 .
N7 H7C Cl7 0.91 2.61 3.419(7) 149.1 2_665
N7 H7D Cl4 0.91 2.43 3.269(6) 154.2 2_665
N7 H7E Cl11 0.91 2.36 3.237(6) 160.9 4
N8 H8 Cl7 0.88 2.15 3.026(6) 176.9 2_665

loop_
_geom_torsion_atom_site_label_1
_geom_torsion_atom_site_label_2
_geom_torsion_atom_site_label_3
_geom_torsion_atom_site_label_4
_geom_torsion
N1 C1 C2 N2 97.5(7)
N1 C1 C2 C3 -85.1(8)
N2 C2 C3 C4 -1.9(10)
C1 C2 C3 C4 -179.2(7)
C2 C3 C4 C5 3.2(12)
C3 C4 C5 C6 -1.9(11)
C4 C5 C6 N2 -0.7(11)
N3 C7 C8 N4 -96.6(8)
N3 C7 C8 C9 85.5(9)
N4 C8 C9 C10 -0.5(11)
C7 C8 C9 C10 177.4(7)
C8 C9 C10 C11 -0.4(12)
C9 C10 C11 C12 0.1(12)
C10 C11 C12 N4 1.0(11)
N5 C13 C14 N6 112.4(6)
N5 C13 C14 C15 -68.2(8)
N6 C14 C15 C16 -0.5(9)
C13 C14 C15 C16 -179.9(6)
C14 C15 C16 C17 -0.1(11)
C15 C16 C17 C18 0.7(10)
C16 C17 C18 N6 -0.9(10)
N7 C19 C20 N8 66.6(9)
N7 C19 C20 C21 -116.3(8)
N8 C20 C21 C22 -1.2(10)
C19 C20 C21 C22 -178.4(7)
C20 C21 C22 C23 3.3(11)
C21 C22 C23 C24 -3.3(11)
C22 C23 C24 N8 1.1(11)
C5 C6 N2 C2 2.1(13)
C3 C2 N2 C6 -0.8(11)
C1 C2 N2 C6 176.8(7)
C9 C8 N4 C12 1.6(11)
C7 C8 N4 C12 -176.4(7)
C11 C12 N4 C8 -1.9(11)
C17 C18 N6 C14 0.4(11)
C15 C14 N6 C18 0.3(10)
C13 C14 N6 C18 179.8(6)
C23 C24 N8 C20 1.0(12)
C21 C20 N8 C24 -1.0(11)
C19 C20 N8 C24 176.4(7)
